data_4121598
loop_
_publ_author_name
'Elsaidi, Sameh K.'
'Mohamed, Mona H.'
'Wojtas, Lukasz'
'Chanthapally, Anjana'
'Pham, Tony'
'Space, Brian'
'Vittal, Jagadese J.'
'Zaworotko, Michael J.'

_publ_section_title
;
 Putting the Squeeze on CH4 and CO2 through Control over Interpenetration
 in Diamondoid Nets.
;
_journal_issue 13
_journal_name_full 'Journal of the American Chemical Society'
_journal_page_first 5072
_journal_page_last 5077
_journal_paper_doi 10.1021/ja500005k
_journal_volume 136
_journal_year 2014
_chemical_formula_sum 'C48 H36 Co3 N6 O12'
_chemical_formula_weight 1065.62
_chemical_name_systematic
; 
 ? 
;
_space_group_IT_number 90
_symmetry_cell_setting tetragonal
_symmetry_space_group_name_Hall 'P 4ab 2ab'
_symmetry_space_group_name_H-M 'P 4 21 2'
_atom_sites_solution_hydrogens geom
_atom_sites_solution_primary direct
_atom_sites_solution_secondary difmap
_audit_creation_method SHELXL-97
_cell_angle_alpha 90.00
_cell_angle_beta 90.00
_cell_angle_gamma 90.00
_cell_formula_units_Z 4
_cell_length_a 17.4848(8)
_cell_length_b 17.4848(8)
_cell_length_c 20.2126(9)
_cell_measurement_temperature 100(2)
_cell_volume 6179.4(5)
_computing_cell_refinement 'APEX2 (Bruker, 2010); SAINT (Bruker, 2009)'
_computing_data_collection 'APEX2 (Bruker, 2010)'
_computing_data_reduction 'SAINT (Bruker, 2009);XPREP(Sheldrick,2008)'
_computing_publication_material 'OLEX2 (Dolomanov,2009)'
_computing_structure_refinement 'SHELXTL (Sheldrick, 2008), OLEX2 (2009)'
_computing_structure_solution 'SHELXS-97 (Sheldrick, 2008)'
_diffrn_ambient_temperature 100(2)
_diffrn_measured_fraction_theta_full 0.993
_diffrn_measured_fraction_theta_max 0.993
_diffrn_measurement_device_type 'Bruker D8 Venture PHOTON 100 CMOS'
_diffrn_measurement_method 'omega scans'
_diffrn_radiation_monochromator mirrors
_diffrn_radiation_source 'INCOATEC Imus micro-focus source'
_diffrn_radiation_type CuK\a
_diffrn_radiation_wavelength 1.54178
_diffrn_reflns_av_R_equivalents 0.0883
_diffrn_reflns_av_sigmaI/netI 0.0680
_diffrn_reflns_limit_h_max 19
_diffrn_reflns_limit_h_min -20
_diffrn_reflns_limit_k_max 19
_diffrn_reflns_limit_k_min -18
_diffrn_reflns_limit_l_max 23
_diffrn_reflns_limit_l_min -23
_diffrn_reflns_number 31154
_diffrn_reflns_theta_full 66.36
_diffrn_reflns_theta_max 66.36
_diffrn_reflns_theta_min 3.57
_exptl_absorpt_coefficient_mu 6.682
_exptl_absorpt_correction_T_max 0.4547
_exptl_absorpt_correction_T_min 0.3343
_exptl_absorpt_correction_type multi-scan
_exptl_absorpt_process_details 'SADABS; (Sheldrick, 2003)'
_exptl_crystal_colour red
_exptl_crystal_density_diffrn 1.145
_exptl_crystal_density_method 'not measured'
_exptl_crystal_description rod
_exptl_crystal_F_000 2172
_exptl_crystal_size_max 0.21
_exptl_crystal_size_mid 0.15
_exptl_crystal_size_min 0.14
_refine_diff_density_max 1.149
_refine_diff_density_min -0.521
_refine_diff_density_rms 0.161
_refine_ls_abs_structure_details 'Flack H D (1983), Acta Cryst. A39, 876-881'
_refine_ls_abs_structure_Flack 0.47(3)
_refine_ls_extinction_method none
_refine_ls_goodness_of_fit_ref 1.074
_refine_ls_hydrogen_treatment constr
_refine_ls_matrix_type full
_refine_ls_number_parameters 312
_refine_ls_number_reflns 5361
_refine_ls_number_restraints 276
_refine_ls_restrained_S_all 1.096
_refine_ls_R_factor_all 0.1696
_refine_ls_R_factor_gt 0.1231
_refine_ls_shift/su_max 0.000
_refine_ls_shift/su_mean 0.000
_refine_ls_structure_factor_coef Fsqd
_refine_ls_weighting_details 'calc w=1/[\s^2^(Fo^2^)+(0.1127P)^2^+53.2808P] where P=(Fo^2^+2Fc^2^)/3'
_refine_ls_weighting_scheme calc
_refine_ls_wR_factor_gt 0.3020
_refine_ls_wR_factor_ref 0.3268
_reflns_number_gt 3127
_reflns_number_total 5361
_reflns_threshold_expression >2sigma(I)
_cod_data_source_file ja500005k_si_004.cif
_cod_data_source_block dia-4i-3-a
_cod_original_sg_symbol_H-M P4212
_cod_database_code 4121598

loop_
_symmetry_equiv_pos_as_xyz
'x, y, z'
'-y+1/2, x+1/2, z'
'-x, -y, z'
'y+1/2, -x+1/2, z'
'x+1/2, -y+1/2, -z'
'y, x, -z'
'-x+1/2, y+1/2, -z'
'-y, -x, -z'

loop_
_atom_site_label
_atom_site_type_symbol
_atom_site_fract_x
_atom_site_fract_y
_atom_site_fract_z
_atom_site_U_iso_or_equiv
_atom_site_adp_type
_atom_site_occupancy
_atom_site_symmetry_multiplicity
_atom_site_calc_flag
_atom_site_refinement_flags
C1 C 0.3726(5) 0.2503(8) 0.6126(4) 0.047(2) Uani 1 1 d DU
C2 C 0.4451(6) 0.2456(8) 0.5742(4) 0.053(3) Uani 1 1 d DU
H2 H 0.4929 0.2407 0.5962 0.063 Uiso 1 1 calc R
C3 C 0.4419(6) 0.2485(9) 0.5090(4) 0.059(3) Uani 1 1 d DU
H3 H 0.3935 0.2494 0.4877 0.071 Uiso 1 1 calc R
C4 C 0.5118(5) 0.2502(9) 0.4687(5) 0.058(3) Uani 1 1 d DU
C5 C 0.5135(6) 0.2676(8) 0.4014(4) 0.050(3) Uani 1 1 d DU
H5 H 0.4663 0.2808 0.3811 0.060 Uiso 1 1 calc R
C6 C 0.5773(5) 0.2675(8) 0.3620(5) 0.045(2) Uani 1 1 d DU
H6 H 0.5732 0.2795 0.3163 0.054 Uiso 1 1 calc R
C7 C 0.6487(6) 0.2262(8) 0.4495(4) 0.048(2) Uani 1 1 d DU
H7 H 0.6961 0.2084 0.4665 0.057 Uiso 1 1 calc R
C8 C 0.5822(6) 0.2273(8) 0.4893(5) 0.050(3) Uani 1 1 d DU
H8 H 0.5871 0.2107 0.5339 0.060 Uiso 1 1 calc R
C11 C 0.7419(8) 0.3829(5) 0.2812(4) 0.046(2) Uani 1 1 d DU
C12 C 0.7422(8) 0.4561(6) 0.2439(5) 0.051(3) Uani 1 1 d DU
H12 H 0.7453 0.5023 0.2685 0.061 Uiso 1 1 calc R
C13 C 0.7386(9) 0.4609(6) 0.1802(5) 0.056(3) Uani 1 1 d DU
H13 H 0.7327 0.4138 0.1574 0.068 Uiso 1 1 calc R
C14 C 0.7423(8) 0.5300(5) 0.1379(4) 0.059(3) Uani 1 1 d DU
C15 C 0.7209(7) 0.5235(6) 0.0713(4) 0.066(3) Uani 1 1 d DU
H15 H 0.7087 0.4756 0.0517 0.079 Uiso 1 1 calc R
C16 C 0.7188(7) 0.5915(5) 0.0360(5) 0.066(3) Uani 1 1 d DU
H16 H 0.7042 0.5882 -0.0092 0.079 Uiso 1 1 calc R
C17 C 0.7554(7) 0.6638(6) 0.1234(4) 0.051(3) Uani 1 1 d DU
H17 H 0.7745 0.7106 0.1407 0.061 Uiso 1 1 calc R
C18 C 0.7502(9) 0.6023(5) 0.1656(5) 0.057(3) Uani 1 1 d DU
H18 H 0.7519 0.6091 0.2122 0.068 Uiso 1 1 calc R
C21 C 0.8534(7) 0.7609(6) -0.0876(6) 0.064(3) Uani 1 1 d DU
C22 C 0.9163(7) 0.7710(9) -0.1351(6) 0.064(3) Uani 1 1 d DU
H22 H 0.9213 0.8202 -0.1546 0.076 Uiso 1 1 calc R
C23 C 0.9655(7) 0.7197(8) -0.1531(6) 0.056(3) Uani 1 1 d DU
H23 H 0.9573 0.6700 -0.1353 0.067 Uiso 1 1 calc R
C24 C 1.0320(7) 0.7270(7) -0.1968(6) 0.059(3) Uani 1 1 d DU
C25 C 1.0604(8) 0.6656(8) -0.2289(6) 0.071(3) Uani 1 1 d DU
H25 H 1.0362 0.6176 -0.2219 0.085 Uiso 1 1 calc R
C26 C 1.1210(8) 0.6679(8) -0.2703(6) 0.073(3) Uani 1 1 d DU
H26 H 1.1420 0.6228 -0.2892 0.088 Uiso 1 1 calc R
C27 C 1.1231(7) 0.7972(7) -0.2530(6) 0.063(3) Uani 1 1 d DU
H27 H 1.1511 0.8434 -0.2580 0.075 Uiso 1 1 calc R
C28 C 1.0576(8) 0.7985(8) -0.2153(6) 0.067(3) Uani 1 1 d DU
H28 H 1.0323 0.8445 -0.2030 0.081 Uiso 1 1 calc R
N1 N 0.6429(5) 0.2507(6) 0.3875(4) 0.0407(19) Uani 1 1 d DU
N11 N 0.7353(6) 0.6620(4) 0.0593(3) 0.048(2) Uani 1 1 d DU
N21 N 1.1491(7) 0.7353(6) -0.2827(5) 0.060(3) Uani 1 1 d DU
O1 O 0.8331(6) 0.6968(6) -0.0667(5) 0.069(3) Uani 1 1 d DU
O1J O 0.3099(5) 0.2610(7) 0.5826(4) 0.076(3) Uani 1 1 d DU
O2 O 0.3752(4) 0.2400(5) 0.6734(3) 0.046(2) Uani 1 1 d DU
O3 O 0.7495(5) 0.3829(4) 0.3418(3) 0.048(2) Uani 1 1 d DU
O5 O 0.7245(6) 0.3242(5) 0.2513(4) 0.061(2) Uani 1 1 d DU
O8 O 0.8264(6) 0.8222(6) -0.0644(4) 0.071(3) Uani 1 1 d DU
Co1 Co 0.75611(9) 0.75611(9) 0.0000 0.0258(6) Uani 1 2 d S
Co3 Co 0.74479(9) 0.25788(9) 0.33416(7) 0.0273(4) Uani 1 1 d .

loop_
_atom_site_aniso_label
_atom_site_aniso_U_11
_atom_site_aniso_U_22
_atom_site_aniso_U_33
_atom_site_aniso_U_23
_atom_site_aniso_U_13
_atom_site_aniso_U_12
C1 0.044(5) 0.086(6) 0.010(4) 0.008(4) 0.003(4) -0.005(5)
C2 0.042(5) 0.093(7) 0.024(4) 0.025(5) 0.002(4) -0.005(6)
C3 0.053(6) 0.108(7) 0.015(4) -0.002(5) 0.005(4) 0.009(6)
C4 0.049(5) 0.094(6) 0.032(5) 0.010(5) -0.005(4) 0.001(6)
C5 0.045(5) 0.079(6) 0.026(4) 0.008(5) -0.004(4) 0.004(5)
C6 0.048(5) 0.059(5) 0.029(4) 0.002(4) -0.011(4) 0.009(4)
C7 0.051(5) 0.060(5) 0.032(4) 0.013(4) -0.018(4) 0.003(4)
C8 0.059(6) 0.072(6) 0.020(5) 0.023(5) -0.006(4) 0.005(5)
C11 0.071(5) 0.040(4) 0.025(4) -0.011(4) 0.020(4) 0.010(4)
C12 0.076(6) 0.037(5) 0.040(5) -0.013(4) 0.013(5) 0.012(5)
C13 0.092(6) 0.033(5) 0.044(5) -0.009(4) 0.003(5) 0.013(5)
C14 0.112(7) 0.030(5) 0.034(4) 0.001(4) -0.003(5) 0.005(5)
C15 0.132(8) 0.035(6) 0.030(5) 0.003(5) -0.015(6) 0.006(6)
C16 0.135(8) 0.042(6) 0.022(5) 0.002(4) -0.015(6) -0.005(6)
C17 0.107(7) 0.020(5) 0.026(5) 0.007(4) -0.016(5) -0.005(5)
C18 0.109(7) 0.020(4) 0.041(5) -0.002(4) -0.013(6) 0.006(5)
C21 0.045(5) 0.089(7) 0.058(5) -0.014(5) 0.018(5) -0.015(6)
C22 0.057(6) 0.086(7) 0.047(6) -0.001(6) 0.019(5) -0.006(6)
C23 0.065(6) 0.060(7) 0.043(6) -0.003(5) 0.013(5) -0.016(6)
C24 0.072(6) 0.064(6) 0.042(5) -0.018(5) 0.010(5) -0.021(6)
C25 0.077(7) 0.082(7) 0.053(6) -0.008(6) 0.026(6) -0.005(6)
C26 0.087(7) 0.087(8) 0.045(6) -0.004(6) 0.032(6) -0.009(7)
C27 0.079(7) 0.079(7) 0.031(5) -0.014(5) 0.020(5) -0.031(6)
C28 0.079(7) 0.083(7) 0.040(6) -0.011(6) 0.020(5) -0.021(6)
N1 0.045(4) 0.052(4) 0.025(3) -0.001(3) -0.009(3) 0.002(4)
N11 0.113(6) 0.013(4) 0.018(4) -0.001(3) 0.006(4) -0.012(4)
N21 0.092(7) 0.062(6) 0.026(4) -0.002(5) 0.019(5) -0.004(6)
O1 0.052(6) 0.093(7) 0.060(5) -0.007(5) 0.032(5) 0.002(5)
O1J 0.047(5) 0.141(8) 0.039(4) 0.030(5) -0.010(4) 0.001(6)
O2 0.045(4) 0.065(5) 0.026(4) 0.004(4) -0.004(3) -0.017(4)
O3 0.079(6) 0.037(4) 0.028(4) -0.006(3) 0.008(4) 0.018(4)
O5 0.095(6) 0.060(5) 0.030(4) -0.009(4) 0.027(4) -0.004(5)
O8 0.062(6) 0.098(7) 0.053(5) -0.029(5) 0.032(5) -0.025(5)
Co1 0.0320(9) 0.0320(9) 0.0134(10) 0.0038(8) -0.0038(8) -0.0120(11)
Co3 0.0326(10) 0.0333(10) 0.0159(7) -0.0041(8) -0.0045(8) -0.0041(7)

loop_
_atom_type_symbol
_atom_type_description
_atom_type_scat_dispersion_real
_atom_type_scat_dispersion_imag
_atom_type_scat_source
C C 0.0181 0.0091 'International Tables Vol C Tables 4.2.6.8 and 6.1.1.4'
H H 0.0000 0.0000 'International Tables Vol C Tables 4.2.6.8 and 6.1.1.4'
Co Co -2.3653 3.6143 'International Tables Vol C Tables 4.2.6.8 and 6.1.1.4'
N N 0.0311 0.0180 'International Tables Vol C Tables 4.2.6.8 and 6.1.1.4'
O O 0.0492 0.0322 'International Tables Vol C Tables 4.2.6.8 and 6.1.1.4'

loop_
_geom_angle_atom_site_label_1
_geom_angle_atom_site_label_2
_geom_angle_atom_site_label_3
_geom_angle
_geom_angle_site_symmetry_1
_geom_angle_site_symmetry_3
O2 C1 O1J 121.8(9) . .
O2 C1 C2 118.4(8) . .
O1J C1 C2 119.8(8) . .
O2 C1 Co3 66.2(5) . 5_456
O1J C1 Co3 55.8(5) . 5_456
C2 C1 Co3 171.4(10) . 5_456
C3 C2 C1 118.8(9) . .
C3 C2 H2 120.6 . .
C1 C2 H2 120.6 . .
C2 C3 C4 121.3(10) . .
C2 C3 H3 119.4 . .
C4 C3 H3 119.4 . .
C8 C4 C5 110.1(9) . .
C8 C4 C3 125.2(9) . .
C5 C4 C3 124.3(9) . .
C6 C5 C4 125.8(10) . .
C6 C5 H5 117.1 . .
C4 C5 H5 117.1 . .
N1 C6 C5 119.4(10) . .
N1 C6 H6 120.3 . .
C5 C6 H6 120.3 . .
N1 C7 C8 118.0(10) . .
N1 C7 H7 121.0 . .
C8 C7 H7 121.0 . .
C4 C8 C7 125.0(9) . .
C4 C8 H8 117.5 . .
C7 C8 H8 117.5 . .
O5 C11 O3 121.0(9) . .
O5 C11 C12 118.2(9) . .
O3 C11 C12 120.2(8) . .
O5 C11 Co3 58.1(6) . .
O3 C11 Co3 63.9(5) . .
C12 C11 Co3 175.4(7) . .
C13 C12 C11 124.1(9) . .
C13 C12 H12 117.9 . .
C11 C12 H12 117.9 . .
C12 C13 C14 128.8(10) . .
C12 C13 H13 115.6 . .
C14 C13 H13 115.6 . .
C18 C14 C15 119.2(9) . .
C18 C14 C13 121.0(8) . .
C15 C14 C13 118.4(9) . .
C16 C15 C14 115.5(10) . .
C16 C15 H15 122.2 . .
C14 C15 H15 122.2 . .
N11 C16 C15 126.7(10) . .
N11 C16 H16 116.7 . .
C15 C16 H16 116.7 . .
N11 C17 C18 124.2(10) . .
N11 C17 H17 117.9 . .
C18 C17 H17 117.9 . .
C17 C18 C14 118.0(10) . .
C17 C18 H18 121.0 . .
C14 C18 H18 121.0 . .
O1 C21 O8 122.1(10) . .
O1 C21 C22 122.8(11) . .
O8 C21 C22 114.8(10) . .
O1 C21 Co1 61.9(6) . .
O8 C21 Co1 60.2(6) . .
C22 C21 Co1 173.0(10) . .
C23 C22 C21 126.6(12) . .
C23 C22 H22 116.7 . .
C21 C22 H22 116.7 . .
C22 C23 C24 129.5(12) . .
C22 C23 H23 115.3 . .
C24 C23 H23 115.3 . .
C25 C24 C28 118.2(11) . .
C25 C24 C23 120.9(11) . .
C28 C24 C23 119.9(10) . .
C24 C25 C26 124.3(14) . .
C24 C25 H25 117.9 . .
C26 C25 H25 117.9 . .
N21 C26 C25 116.3(14) . .
N21 C26 H26 121.9 . .
C25 C26 H26 121.9 . .
N21 C27 C28 123.5(12) . .
N21 C27 H27 118.2 . .
C28 C27 H27 118.2 . .
C27 C28 C24 113.9(12) . .
C27 C28 H28 123.1 . .
C24 C28 H28 123.1 . .
C6 N1 C7 121.2(10) . .
C6 N1 Co3 122.6(7) . .
C7 N1 Co3 116.2(7) . .
C17 N11 C16 114.5(9) . .
C17 N11 Co1 119.6(6) . .
C16 N11 Co1 124.2(6) . .
C26 N21 C27 121.7(12) . .
C26 N21 Co3 119.5(9) . 6_655
C27 N21 Co3 117.1(9) . 6_655
C21 O1 Co1 87.6(7) . .
C1 O1J Co3 93.7(6) . 5_456
C1 O2 Co3 83.9(6) . 5_456
C11 O3 Co3 85.7(6) . .
C11 O5 Co3 91.6(6) . .
C21 O8 Co1 88.9(7) . .
N11 Co1 N11 93.2(5) 6 .
N11 Co1 O8 101.6(4) 6 .
N11 Co1 O8 152.5(4) . .
N11 Co1 O8 152.5(4) 6 6
N11 Co1 O8 101.6(4) . 6
O8 Co1 O8 75.4(5) . 6
N11 Co1 O1 92.8(4) 6 .
N11 Co1 O1 95.1(3) . .
O8 Co1 O1 61.4(3) . .
O8 Co1 O1 108.6(4) 6 .
N11 Co1 O1 95.1(3) 6 6
N11 Co1 O1 92.8(4) . 6
O8 Co1 O1 108.6(4) . 6
O8 Co1 O1 61.5(3) 6 6
O1 Co1 O1 168.5(6) . 6
N11 Co1 C21 98.0(4) 6 .
N11 Co1 C21 124.5(3) . .
O8 Co1 C21 30.9(2) . .
O8 Co1 C21 92.6(4) 6 .
O1 Co1 C21 30.54(19) . .
O1 Co1 C21 139.3(4) 6 .
N11 Co1 C21 124.5(3) 6 6
N11 Co1 C21 98.0(4) . 6
O8 Co1 C21 92.6(4) . 6
O8 Co1 C21 30.9(2) 6 6
O1 Co1 C21 139.3(4) . 6
O1 Co1 C21 30.54(19) 6 6
C21 Co1 C21 118.2(6) . 6
O1J Co3 O5 147.9(4) 5_556 .
O1J Co3 N1 92.3(3) 5_556 .
O5 Co3 N1 107.8(4) . .
O1J Co3 N21 107.0(5) 5_556 6_545
O5 Co3 N21 95.2(4) . 6_545
N1 Co3 N21 97.4(4) . 6_545
O1J Co3 O3 94.7(4) 5_556 .
O5 Co3 O3 60.3(3) . .
N1 Co3 O3 93.2(4) . .
N21 Co3 O3 155.3(3) 6_545 .
O1J Co3 O2 60.4(3) 5_556 5_556
O5 Co3 O2 96.2(3) . 5_556
N1 Co3 O2 152.6(3) . 5_556
N21 Co3 O2 93.4(3) 6_545 5_556
O3 Co3 O2 87.2(3) . 5_556
O1J Co3 C11 121.0(4) 5_556 .
O5 Co3 C11 30.3(2) . .
N1 Co3 C11 105.3(4) . .
N21 Co3 C11 125.0(3) 6_545 .
O3 Co3 C11 30.3(2) . .
O2 Co3 C11 88.6(4) 5_556 .
O1J Co3 C1 30.6(2) 5_556 5_556
O5 Co3 C1 122.5(4) . 5_556
N1 Co3 C1 122.7(3) . 5_556
N21 Co3 C1 103.1(4) 6_545 5_556
O3 Co3 C1 89.6(4) . 5_556
O2 Co3 C1 29.86(19) 5_556 5_556
C11 Co3 C1 105.1(4) . 5_556

loop_
_geom_bond_atom_site_label_1
_geom_bond_atom_site_label_2
_geom_bond_distance
_geom_bond_site_symmetry_2
C1 O2 1.244(8) .
C1 O1J 1.266(8) .
C1 C2 1.490(9) .
C1 Co3 2.484(9) 5_456
C2 C3 1.320(9) .
C2 H2 0.9500 .
C3 C4 1.470(9) .
C3 H3 0.9500 .
C4 C8 1.360(9) .
C4 C5 1.394(9) .
C5 C6 1.370(9) .
C5 H5 0.9500 .
C6 N1 1.292(8) .
C6 H6 0.9500 .
C7 N1 1.328(8) .
C7 C8 1.415(9) .
C7 H7 0.9500 .
C8 H8 0.9500 .
C11 O5 1.228(8) .
C11 O3 1.233(8) .
C11 C12 1.486(9) .
C11 Co3 2.434(9) .
C12 C13 1.291(9) .
C12 H12 0.9500 .
C13 C14 1.481(9) .
C13 H13 0.9500 .
C14 C18 1.389(9) .
C14 C15 1.402(9) .
C15 C16 1.389(9) .
C15 H15 0.9500 .
C16 N11 1.350(8) .
C16 H16 0.9500 .
C17 N11 1.344(8) .
C17 C18 1.375(9) .
C17 H17 0.9500 .
C18 H18 0.9500 .
C21 O1 1.249(7) .
C21 O8 1.262(7) .
C21 C22 1.471(9) .
C21 Co1 2.456(10) .
C22 C23 1.296(9) .
C22 H22 0.9500 .
C23 C24 1.466(9) .
C23 H23 0.9500 .
C24 C25 1.348(9) .
C24 C28 1.380(9) .
C25 C26 1.351(9) .
C25 H25 0.9500 .
C26 N21 1.300(9) .
C26 H26 0.9500 .
C27 N21 1.319(9) .
C27 C28 1.377(9) .
C27 H27 0.9500 .
C28 H28 0.9500 .
N1 Co3 2.086(9) .
N11 Co1 2.068(8) .
N21 Co3 2.174(11) 6_655
O1 Co1 2.168(9) .
O1J Co3 2.058(9) 5_456
O2 Co3 2.286(8) 5_456
O3 Co3 2.192(8) .
O5 Co3 2.067(9) .
O8 Co1 2.132(9) .
Co1 N11 2.068(8) 6
Co1 O8 2.132(9) 6
Co1 O1 2.168(9) 6
Co1 C21 2.456(10) 6
Co3 O1J 2.058(9) 5_556
Co3 N21 2.174(11) 6_545
Co3 O2 2.286(8) 5_556
Co3 C1 2.484(9) 5_556

loop_
_geom_torsion_atom_site_label_1
_geom_torsion_atom_site_label_2
_geom_torsion_atom_site_label_3
_geom_torsion_atom_site_label_4
_geom_torsion
_geom_torsion_site_symmetry_1
_geom_torsion_site_symmetry_4
O2 C1 C2 C3 172.9(14) . .
O1J C1 C2 C3 -4(2) . .
Co3 C1 C2 C3 52(6) 5_456 .
C1 C2 C3 C4 175.2(14) . .
C2 C3 C4 C8 20(2) . .
C2 C3 C4 C5 -167.2(17) . .
C8 C4 C5 C6 -4(2) . .
C3 C4 C5 C6 -177.9(15) . .
C4 C5 C6 N1 -1(2) . .
C5 C4 C8 C7 4(2) . .
C3 C4 C8 C7 177.4(14) . .
N1 C7 C8 C4 1(2) . .
O5 C11 C12 C13 -13(2) . .
O3 C11 C12 C13 176.3(14) . .
Co3 C11 C12 C13 22(14) . .
C11 C12 C13 C14 -176.7(14) . .
C12 C13 C14 C18 -1(2) . .
C12 C13 C14 C15 -166.6(15) . .
C18 C14 C15 C16 7.9(11) . .
C13 C14 C15 C16 174.2(12) . .
C14 C15 C16 N11 0.3(5) . .
N11 C17 C18 C14 17(2) . .
C15 C14 C18 C17 -16(2) . .
C13 C14 C18 C17 178.2(12) . .
O1 C21 C22 C23 -12(3) . .
O8 C21 C22 C23 161.6(15) . .
Co1 C21 C22 C23 119(8) . .
C21 C22 C23 C24 -175.9(14) . .
C22 C23 C24 C25 -155.9(16) . .
C22 C23 C24 C28 12(2) . .
C28 C24 C25 C26 11(2) . .
C23 C24 C25 C26 179.5(15) . .
C24 C25 C26 N21 -5(2) . .
N21 C27 C28 C24 16(2) . .
C25 C24 C28 C27 -15(2) . .
C23 C24 C28 C27 176.2(13) . .
C5 C6 N1 C7 7(2) . .
C5 C6 N1 Co3 -174.6(10) . .
C8 C7 N1 C6 -7.3(19) . .
C8 C7 N1 Co3 174.2(10) . .
C18 C17 N11 C16 -8.7(11) . .
C18 C17 N11 Co1 -174.2(11) . .
C15 C16 N11 C17 -0.1(4) . .
C15 C16 N11 Co1 164.6(8) . .
C25 C26 N21 C27 5(2) . .
C25 C26 N21 Co3 169.3(11) . 6_655
C28 C27 N21 C26 -11(2) . .
C28 C27 N21 Co3 -175.9(11) . 6_655
O8 C21 O1 Co1 1.0(15) . .
C22 C21 O1 Co1 173.9(14) . .
O2 C1 O1J Co3 -5.3(16) . 5_456
C2 C1 O1J Co3 171.3(12) . 5_456
O1J C1 O2 Co3 4.8(14) . 5_456
C2 C1 O2 Co3 -171.9(13) . 5_456
O5 C11 O3 Co3 11.4(13) . .
C12 C11 O3 Co3 -177.8(12) . .
O3 C11 O5 Co3 -12.0(13) . .
C12 C11 O5 Co3 177.0(11) . .
O1 C21 O8 Co1 -1.0(15) . .
C22 C21 O8 Co1 -174.5(12) . .
C17 N11 Co1 N11 -149.0(8) . 6
C16 N11 Co1 N11 46.9(6) . 6
C17 N11 Co1 O8 88.2(9) . .
C16 N11 Co1 O8 -75.8(10) . .
C17 N11 Co1 O8 7.7(7) . 6
C16 N11 Co1 O8 -156.4(7) . 6
C17 N11 Co1 O1 117.8(7) . .
C16 N11 Co1 O1 -46.2(7) . .
C17 N11 Co1 O1 -53.8(7) . 6
C16 N11 Co1 O1 142.2(7) . 6
C17 N11 Co1 C21 109.0(8) . .
C16 N11 Co1 C21 -55.1(8) . .
C17 N11 Co1 C21 -23.5(7) . 6
C16 N11 Co1 C21 172.4(6) . 6
C21 O8 Co1 N11 -86.3(9) . 6
C21 O8 Co1 N11 34.7(12) . .
C21 O8 Co1 O8 121.7(11) . 6
C21 O8 Co1 O1 0.6(8) . .
C21 O8 Co1 O1 174.2(9) . 6
C21 O8 Co1 C21 147.6(7) . 6
C21 O1 Co1 N11 101.0(9) . 6
C21 O1 Co1 N11 -165.5(9) . .
C21 O1 Co1 O8 -0.6(9) . .
C21 O1 Co1 O8 -61.5(9) . 6
C21 O1 Co1 O1 -32.3(9) . 6
C21 O1 Co1 C21 -57.0(14) . 6
O1 C21 Co1 N11 -81.9(9) . 6
O8 C21 Co1 N11 99.1(9) . 6
C22 C21 Co1 N11 145(8) . 6
O1 C21 Co1 N11 17.6(11) . .
O8 C21 Co1 N11 -161.4(7) . .
C22 C21 Co1 N11 -116(8) . .
O1 C21 Co1 O8 179.0(15) . .
C22 C21 Co1 O8 46(8) . .
O1 C21 Co1 O8 123.5(9) . 6
O8 C21 Co1 O8 -55.5(11) . 6
C22 C21 Co1 O8 -10(8) . 6
O8 C21 Co1 O1 -179.0(15) . .
C22 C21 Co1 O1 -133(9) . .
O1 C21 Co1 O1 170.6(5) . 6
O8 C21 Co1 O1 -8.4(12) . 6
C22 C21 Co1 O1 37(8) . 6
O1 C21 Co1 C21 141.7(10) . 6
O8 C21 Co1 C21 -37.3(7) . 6
C22 C21 Co1 C21 8(8) . 6
C11 O5 Co3 O1J -36.2(11) . 5_556
C11 O5 Co3 N1 90.0(8) . .
C11 O5 Co3 N21 -170.5(8) . 6_545
C11 O5 Co3 O3 6.7(7) . .
C11 O5 Co3 O2 -76.5(8) . 5_556
C11 O5 Co3 C1 -61.4(9) . 5_556
C6 N1 Co3 O1J 171.5(11) . 5_556
C7 N1 Co3 O1J -10.0(10) . 5_556
C6 N1 Co3 O5 16.9(11) . .
C7 N1 Co3 O5 -164.5(9) . .
C6 N1 Co3 N21 -81.0(11) . 6_545
C7 N1 Co3 N21 97.5(10) . 6_545
C6 N1 Co3 O3 76.7(10) . .
C7 N1 Co3 O3 -104.8(9) . .
C6 N1 Co3 O2 166.7(9) . 5_556
C7 N1 Co3 O2 -14.8(15) . 5_556
C6 N1 Co3 C11 48.5(11) . .
C7 N1 Co3 C11 -133.0(9) . .
C6 N1 Co3 C1 168.3(10) . 5_556
C7 N1 Co3 C1 -13.2(11) . 5_556
C11 O3 Co3 O1J 152.1(8) . 5_556
C11 O3 Co3 O5 -6.6(8) . .
C11 O3 Co3 N1 -115.3(8) . .
C11 O3 Co3 N21 0.2(13) . 6_545
C11 O3 Co3 O2 92.1(8) . 5_556
C11 O3 Co3 C1 121.9(8) . 5_556
O5 C11 Co3 O1J 158.5(7) . 5_556
O3 C11 Co3 O1J -33.0(9) . 5_556
C12 C11 Co3 O1J 123(12) . 5_556
O3 C11 Co3 O5 168.5(13) . .
C12 C11 Co3 O5 -36(12) . .
O5 C11 Co3 N1 -99.2(8) . .
O3 C11 Co3 N1 69.3(8) . .
C12 C11 Co3 N1 -135(13) . .
O5 C11 Co3 N21 11.6(10) . 6_545
O3 C11 Co3 N21 -179.9(7) . 6_545
C12 C11 Co3 N21 -24(13) . 6_545
O5 C11 Co3 O3 -168.5(13) . .
C12 C11 Co3 O3 156(13) . .
O5 C11 Co3 O2 104.7(8) . 5_556
O3 C11 Co3 O2 -86.8(7) . 5_556
C12 C11 Co3 O2 69(13) . 5_556
O5 C11 Co3 C1 129.9(8) . 5_556
O3 C11 Co3 C1 -61.6(8) . 5_556
C12 C11 Co3 C1 94(13) . 5_556

loop_
_platon_squeeze_void_nr
_platon_squeeze_void_average_x
_platon_squeeze_void_average_y
_platon_squeeze_void_average_z
_platon_squeeze_void_volume
_platon_squeeze_void_count_electrons
_platon_squeeze_void_content
1 0.000 0.000 -0.005 536 163 ' '
2 0.000 0.500 1.257 564 171 ' '
3 0.500 0.000 0.743 564 171 ' '
4 0.500 0.500 0.344 536 163 ' '
